data_4106408
loop_
_publ_author_name
'Bishwajit Paul'
'Glenn L. Butterfoss'
'Mikki G. Boswell'
'P. Douglas Renfrew'
'Fanny G. Yeung'
'Neel H. Shah'
'Christian Wolf'
'Richard Bonneau'
'Kent Kirshenbaum'

_publ_section_title
;
 Peptoid Atropisomers
;
_journal_name_full 'Journal of the American Chemical Society'
_journal_page_first 10910
_journal_page_last 10919
_journal_paper_doi 10.1021/ja2028684
_journal_volume 133
_journal_year 2011
_chemical_formula_moiety 'C19 H20 N2 O4'
_chemical_formula_sum 'C19 H20 N2 O4'
_chemical_formula_weight 340.37
_chemical_name_systematic
; 
 ? 
;
_space_group_IT_number 61
_symmetry_cell_setting orthorhombic
_symmetry_space_group_name_Hall '-P 2ac 2ab'
_symmetry_space_group_name_H-M 'P b c a'
_atom_sites_solution_hydrogens geom
_atom_sites_solution_primary direct
_atom_sites_solution_secondary difmap
_audit_creation_method SHELXL-97
_cell_angle_alpha 90.00
_cell_angle_beta 90.00
_cell_angle_gamma 90.00
_cell_formula_units_Z 8
_cell_length_a 10.5493(15)
_cell_length_b 16.050(2)
_cell_length_c 20.088(3)
_cell_measurement_reflns_used 9900
_cell_measurement_temperature 100(2)
_cell_measurement_theta_max 26.99
_cell_measurement_theta_min 2.54
_cell_volume 3401.2(8)
_computing_cell_refinement 'Bruker SAINT'
_computing_data_collection 'Bruker APEX2'
_computing_data_reduction 'Bruker SAINT'
_computing_molecular_graphics 'Bruker SHELXTL'
_computing_publication_material 'Bruker SHELXTL'
_computing_structure_refinement 'SHELXL-97 (Sheldrick, 2008)'
_computing_structure_solution 'SHELXS-97 (Sheldrick, 2008)'
_diffrn_ambient_temperature 100(2)
_diffrn_measured_fraction_theta_full 1.000
_diffrn_measured_fraction_theta_max 1.000
_diffrn_measurement_device_type 'Bruker APEX-II CCD'
_diffrn_measurement_method '\f and \w scans'
_diffrn_radiation_monochromator graphite
_diffrn_radiation_source 'fine-focus sealed tube'
_diffrn_radiation_type MoK\a
_diffrn_radiation_wavelength 0.71073
_diffrn_reflns_av_R_equivalents 0.0639
_diffrn_reflns_av_sigmaI/netI 0.0495
_diffrn_reflns_limit_h_max 13
_diffrn_reflns_limit_h_min -13
_diffrn_reflns_limit_k_max 19
_diffrn_reflns_limit_k_min -19
_diffrn_reflns_limit_l_max 24
_diffrn_reflns_limit_l_min -24
_diffrn_reflns_number 54143
_diffrn_reflns_theta_full 26.00
_diffrn_reflns_theta_max 26.00
_diffrn_reflns_theta_min 2.03
_exptl_absorpt_coefficient_mu 0.094
_exptl_absorpt_correction_T_max 0.9934
_exptl_absorpt_correction_T_min 0.9527
_exptl_absorpt_correction_type multi-scan
_exptl_absorpt_process_details SADABS
_exptl_crystal_colour colorless
_exptl_crystal_density_diffrn 1.329
_exptl_crystal_description plate
_exptl_crystal_F_000 1440
_exptl_crystal_size_max 0.52
_exptl_crystal_size_mid 0.30
_exptl_crystal_size_min 0.07
_refine_diff_density_max 0.230
_refine_diff_density_min -0.286
_refine_diff_density_rms 0.056
_refine_ls_extinction_coef 0.0043(4)
_refine_ls_extinction_expression Fc^*^=kFc[1+0.001xFc^2^\l^3^/sin(2\q)]^-1/4^
_refine_ls_extinction_method SHELXL
_refine_ls_goodness_of_fit_ref 1.151
_refine_ls_hydrogen_treatment mixed
_refine_ls_matrix_type full
_refine_ls_number_parameters 234
_refine_ls_number_reflns 3334
_refine_ls_number_restraints 0
_refine_ls_restrained_S_all 1.151
_refine_ls_R_factor_all 0.0911
_refine_ls_R_factor_gt 0.0675
_refine_ls_shift/su_max 0.000
_refine_ls_shift/su_mean 0.000
_refine_ls_structure_factor_coef Fsqd
_refine_ls_weighting_details 'calc w=1/[\s^2^(Fo^2^)+(0.0151P)^2^+8.9344P] where P=(Fo^2^+2Fc^2^)/3'
_refine_ls_weighting_scheme calc
_refine_ls_wR_factor_gt 0.1556
_refine_ls_wR_factor_ref 0.1623
_reflns_number_gt 2389
_reflns_number_total 3334
_reflns_threshold_expression >2sigma(I)
_cod_data_source_file ja2028684_si_004.cif
_cod_data_source_block 10ktk5h
_cod_original_cell_volume 3401.4(8)
_cod_database_code 4106408

loop_
_symmetry_equiv_pos_as_xyz
'x, y, z'
'-x+1/2, -y, z+1/2'
'-x, y+1/2, -z+1/2'
'x+1/2, -y+1/2, -z'
'-x, -y, -z'
'x-1/2, y, -z-1/2'
'x, -y-1/2, z-1/2'
'-x-1/2, y-1/2, z'

loop_
_atom_site_label
_atom_site_type_symbol
_atom_site_fract_x
_atom_site_fract_y
_atom_site_fract_z
_atom_site_U_iso_or_equiv
_atom_site_adp_type
_atom_site_occupancy
_atom_site_symmetry_multiplicity
_atom_site_calc_flag
_atom_site_refinement_flags
O1 O 0.9585(3) 0.39192(17) 0.20183(13) 0.0411(7) Uani 1 1 d .
O2 O 1.1036(2) 0.33529(16) 0.00882(12) 0.0343(6) Uani 1 1 d .
O3 O 0.5036(2) 0.35606(16) 0.02290(12) 0.0319(6) Uani 1 1 d .
O4 O 0.6642(2) 0.32860(15) 0.09216(12) 0.0273(6) Uani 1 1 d .
N1 N 0.9471(3) 0.26247(17) 0.15948(14) 0.0244(6) Uani 1 1 d .
N2 N 0.8977(3) 0.34958(18) 0.04379(14) 0.0255(7) Uani 1 1 d .
H2N H 0.843(4) 0.332(2) 0.078(2) 0.039(11) Uiso 1 1 d .
C1 C 0.9008(3) 0.1774(2) 0.16063(17) 0.0244(7) Uani 1 1 d .
C2 C 0.9508(3) 0.1211(2) 0.20677(18) 0.0305(8) Uani 1 1 d .
C3 C 0.9066(3) 0.0386(2) 0.20438(19) 0.0324(9) Uani 1 1 d .
H3 H 0.9384 -0.0011 0.2352 0.039 Uiso 1 1 calc R
C4 C 0.8176(4) 0.0142(2) 0.15791(18) 0.0335(9) Uani 1 1 d .
H4 H 0.7871 -0.0414 0.1579 0.040 Uiso 1 1 calc R
C5 C 0.7726(3) 0.0703(2) 0.11127(19) 0.0316(9) Uani 1 1 d .
H5 H 0.7142 0.0527 0.0781 0.038 Uiso 1 1 calc R
C6 C 0.8131(3) 0.1521(2) 0.11327(17) 0.0270(8) Uani 1 1 d .
H6 H 0.7809 0.1912 0.0821 0.032 Uiso 1 1 calc R
C7 C 1.0502(4) 0.1450(3) 0.2563(2) 0.0496(12) Uani 1 1 d .
H7A H 1.0207 0.1930 0.2822 0.074 Uiso 1 1 calc R
H7B H 1.1285 0.1597 0.2329 0.074 Uiso 1 1 calc R
H7C H 1.0664 0.0981 0.2863 0.074 Uiso 1 1 calc R
C8 C 0.9084(4) 0.3234(2) 0.20234(17) 0.0302(8) Uani 1 1 d .
C9 C 0.7982(4) 0.3035(2) 0.2473(2) 0.0376(9) Uani 1 1 d .
H9A H 0.7808 0.3514 0.2762 0.056 Uiso 1 1 calc R
H9B H 0.8189 0.2549 0.2747 0.056 Uiso 1 1 calc R
H9C H 0.7231 0.2914 0.2202 0.056 Uiso 1 1 calc R
C10 C 1.0525(3) 0.2810(2) 0.11502(17) 0.0269(8) Uani 1 1 d .
H10A H 1.0957 0.2280 0.1040 0.032 Uiso 1 1 calc R
H10B H 1.1140 0.3161 0.1395 0.032 Uiso 1 1 calc R
C11 C 1.0196(3) 0.3250(2) 0.05006(17) 0.0248(8) Uani 1 1 d .
C12 C 0.8395(3) 0.3921(2) -0.00961(17) 0.0254(8) Uani 1 1 d .
C13 C 0.7065(3) 0.3956(2) -0.01279(17) 0.0260(8) Uani 1 1 d .
C14 C 0.6482(4) 0.4377(2) -0.06584(19) 0.0331(9) Uani 1 1 d .
H14 H 0.5584 0.4403 -0.0682 0.040 Uiso 1 1 calc R
C15 C 0.7206(4) 0.4755(2) -0.11477(19) 0.0395(10) Uani 1 1 d .
H15 H 0.6806 0.5028 -0.1511 0.047 Uiso 1 1 calc R
C16 C 0.8504(4) 0.4733(2) -0.11064(19) 0.0387(10) Uani 1 1 d .
H16 H 0.8999 0.5006 -0.1435 0.046 Uiso 1 1 calc R
C17 C 0.9105(4) 0.4313(2) -0.05858(18) 0.0334(9) Uani 1 1 d .
H17 H 1.0004 0.4296 -0.0567 0.040 Uiso 1 1 calc R
C18 C 0.6260(3) 0.3570(2) 0.03893(18) 0.0261(8) Uani 1 1 d .
C19 C 0.4195(4) 0.3208(3) 0.0727(2) 0.0388(10) Uani 1 1 d .
H19A H 0.4426 0.2624 0.0806 0.058 Uiso 1 1 calc R
H19B H 0.3318 0.3237 0.0567 0.058 Uiso 1 1 calc R
H19C H 0.4274 0.3523 0.1142 0.058 Uiso 1 1 calc R

loop_
_atom_site_aniso_label
_atom_site_aniso_U_11
_atom_site_aniso_U_22
_atom_site_aniso_U_33
_atom_site_aniso_U_23
_atom_site_aniso_U_13
_atom_site_aniso_U_12
O1 0.0492(17) 0.0364(15) 0.0378(15) -0.0060(12) 0.0038(13) -0.0189(14)
O2 0.0252(13) 0.0419(16) 0.0358(14) 0.0054(12) 0.0101(12) 0.0009(12)
O3 0.0211(12) 0.0386(15) 0.0361(14) 0.0015(12) -0.0019(11) 0.0023(11)
O4 0.0233(13) 0.0284(13) 0.0303(14) -0.0008(11) 0.0011(11) 0.0007(11)
N1 0.0206(14) 0.0275(15) 0.0253(15) 0.0017(12) 0.0020(12) -0.0047(12)
N2 0.0233(16) 0.0289(16) 0.0243(15) 0.0056(13) 0.0000(13) -0.0023(12)
C1 0.0205(17) 0.0269(18) 0.0258(18) 0.0004(15) 0.0025(14) -0.0019(14)
C2 0.0239(18) 0.038(2) 0.0293(19) 0.0077(16) 0.0009(15) 0.0002(16)
C3 0.029(2) 0.032(2) 0.036(2) 0.0067(17) 0.0070(17) 0.0040(16)
C4 0.037(2) 0.0269(19) 0.036(2) -0.0008(16) 0.0053(18) 0.0009(16)
C5 0.028(2) 0.031(2) 0.036(2) -0.0061(17) -0.0017(16) -0.0034(16)
C6 0.0245(18) 0.0270(19) 0.0296(19) -0.0016(15) 0.0005(15) 0.0027(15)
C7 0.040(2) 0.060(3) 0.049(3) 0.022(2) -0.019(2) -0.014(2)
C8 0.033(2) 0.033(2) 0.0243(18) -0.0031(16) -0.0014(16) -0.0083(17)
C9 0.044(2) 0.037(2) 0.031(2) -0.0043(18) 0.0086(18) -0.0083(19)
C10 0.0184(17) 0.0329(19) 0.0293(19) 0.0056(15) -0.0005(15) -0.0014(15)
C11 0.0212(18) 0.0251(18) 0.0283(18) -0.0004(15) 0.0003(15) -0.0035(14)
C12 0.0278(18) 0.0243(17) 0.0243(18) 0.0011(14) -0.0028(15) -0.0032(15)
C13 0.0277(18) 0.0225(17) 0.0277(18) 0.0011(14) -0.0057(15) -0.0015(15)
C14 0.034(2) 0.0282(19) 0.037(2) 0.0043(16) -0.0106(17) -0.0043(16)
C15 0.048(3) 0.036(2) 0.035(2) 0.0121(18) -0.0120(19) -0.0105(19)
C16 0.045(2) 0.041(2) 0.030(2) 0.0097(18) -0.0025(18) -0.0133(19)
C17 0.032(2) 0.038(2) 0.030(2) 0.0061(17) -0.0017(17) -0.0100(17)
C18 0.0246(18) 0.0211(17) 0.0325(19) -0.0047(15) -0.0049(15) 0.0043(14)
C19 0.0234(19) 0.053(3) 0.040(2) -0.0021(19) 0.0061(17) 0.0009(18)

loop_
_atom_type_symbol
_atom_type_description
_atom_type_scat_dispersion_real
_atom_type_scat_dispersion_imag
_atom_type_scat_source
C C 0.0033 0.0016 'International Tables Vol C Tables 4.2.6.8 and 6.1.1.4'
H H 0.0000 0.0000 'International Tables Vol C Tables 4.2.6.8 and 6.1.1.4'
N N 0.0061 0.0033 'International Tables Vol C Tables 4.2.6.8 and 6.1.1.4'
O O 0.0106 0.0060 'International Tables Vol C Tables 4.2.6.8 and 6.1.1.4'

loop_
_geom_angle_atom_site_label_1
_geom_angle_atom_site_label_2
_geom_angle_atom_site_label_3
_geom_angle
C18 O3 C19 115.5(3)
C8 N1 C1 124.3(3)
C8 N1 C10 118.0(3)
C1 N1 C10 117.3(3)
C11 N2 C12 128.7(3)
C11 N2 H2N 115(2)
C12 N2 H2N 116(2)
C6 C1 C2 121.1(3)
C6 C1 N1 119.3(3)
C2 C1 N1 119.5(3)
C1 C2 C3 117.5(3)
C1 C2 C7 122.6(3)
C3 C2 C7 119.9(3)
C4 C3 C2 121.0(3)
C4 C3 H3 119.5
C2 C3 H3 119.5
C3 C4 C5 120.5(4)
C3 C4 H4 119.7
C5 C4 H4 119.7
C6 C5 C4 119.5(3)
C6 C5 H5 120.3
C4 C5 H5 120.3
C5 C6 C1 120.3(3)
C5 C6 H6 119.8
C1 C6 H6 119.8
C2 C7 H7A 109.5
C2 C7 H7B 109.5
H7A C7 H7B 109.5
C2 C7 H7C 109.5
H7A C7 H7C 109.5
H7B C7 H7C 109.5
O1 C8 N1 120.7(3)
O1 C8 C9 122.0(3)
N1 C8 C9 117.2(3)
C8 C9 H9A 109.5
C8 C9 H9B 109.5
H9A C9 H9B 109.5
C8 C9 H9C 109.5
H9A C9 H9C 109.5
H9B C9 H9C 109.5
N1 C10 C11 116.5(3)
N1 C10 H10A 108.2
C11 C10 H10A 108.2
N1 C10 H10B 108.2
C11 C10 H10B 108.2
H10A C10 H10B 107.3
O2 C11 N2 125.9(3)
O2 C11 C10 118.5(3)
N2 C11 C10 115.6(3)
C17 C12 C13 119.2(3)
C17 C12 N2 121.6(3)
C13 C12 N2 119.2(3)
C14 C13 C12 119.4(3)
C14 C13 C18 119.0(3)
C12 C13 C18 121.6(3)
C15 C14 C13 120.5(4)
C15 C14 H14 119.7
C13 C14 H14 119.7
C16 C15 C14 119.8(4)
C16 C15 H15 120.1
C14 C15 H15 120.1
C15 C16 C17 120.7(4)
C15 C16 H16 119.6
C17 C16 H16 119.6
C12 C17 C16 120.3(4)
C12 C17 H17 119.8
C16 C17 H17 119.8
O4 C18 O3 121.6(3)
O4 C18 C13 125.3(3)
O3 C18 C13 113.1(3)
O3 C19 H19A 109.5
O3 C19 H19B 109.5
H19A C19 H19B 109.5
O3 C19 H19C 109.5
H19A C19 H19C 109.5
H19B C19 H19C 109.5

loop_
_geom_bond_atom_site_label_1
_geom_bond_atom_site_label_2
_geom_bond_distance
O1 C8 1.221(4)
O2 C11 1.224(4)
O3 C18 1.331(4)
O3 C19 1.452(4)
O4 C18 1.230(4)
N1 C8 1.365(5)
N1 C1 1.450(4)
N1 C10 1.457(4)
N2 C11 1.352(4)
N2 C12 1.412(4)
N2 H2N 0.93(4)
C1 C6 1.387(5)
C1 C2 1.398(5)
C2 C3 1.405(5)
C2 C7 1.496(5)
C3 C4 1.380(5)
C3 H3 0.9500
C4 C5 1.384(5)
C4 H4 0.9500
C5 C6 1.381(5)
C5 H5 0.9500
C6 H6 0.9500
C7 H7A 0.9800
C7 H7B 0.9800
C7 H7C 0.9800
C8 C9 1.506(5)
C9 H9A 0.9800
C9 H9B 0.9800
C9 H9C 0.9800
C10 C11 1.523(5)
C10 H10A 0.9900
C10 H10B 0.9900
C12 C17 1.387(5)
C12 C13 1.406(5)
C13 C14 1.404(5)
C13 C18 1.478(5)
C14 C15 1.384(5)
C14 H14 0.9500
C15 C16 1.372(6)
C15 H15 0.9500
C16 C17 1.396(5)
C16 H16 0.9500
C17 H17 0.9500
C19 H19A 0.9800
C19 H19B 0.9800
C19 H19C 0.9800

loop_
_cod_related_entry_id
_cod_related_entry_database
_cod_related_entry_code
1 ChemSpider 30660254
